data_4134902
loop_
_publ_author_name
'Ding, Wei'
'Chai, Jinkui'
'Wang, Chen'
'Wu, Junliang'
'Yoshikai, Naohiko'

_publ_section_title
;
 Stereoselective Access to Highly Substituted Vinyl Ethers via
 <i>trans</i>-Difunctionalization of Alkynes with Alcohols and Iodine(III)
 Electrophile.
;
_journal_issue 19
_journal_name_full 'Journal of the American Chemical Society'
_journal_page_first 8619
_journal_page_last 8624
_journal_paper_doi 10.1021/jacs.0c04140
_journal_volume 142
_journal_year 2020
_chemical_formula_sum 'C15 H17 F6 I O2 Si'
_chemical_formula_weight 498.27
_space_group_crystal_system triclinic
_space_group_IT_number 2
_space_group_name_Hall '-P 1'
_space_group_name_H-M_alt 'P -1'
_atom_sites_solution_hydrogens geom
_cell_angle_alpha 116.9442(13)
_cell_angle_beta 95.0969(14)
_cell_angle_gamma 102.6202(15)
_cell_formula_units_Z 2
_cell_length_a 7.4420(3)
_cell_length_b 11.8848(5)
_cell_length_c 12.5542(5)
_cell_measurement_reflns_used 9908
_cell_measurement_temperature 174.(2)
_cell_measurement_theta_max 31.0257
_cell_measurement_theta_min 2.8726
_cell_volume 943.14(7)
_computing_cell_refinement 'SAINT V8.37A (Bruker AXS Inc., 2015)'
_computing_data_collection 'APEX3 (Bruker AXS Inc., 2016)'
_computing_data_reduction 'SAINT V8.37A (Bruker AXS Inc., 2015)'
_computing_molecular_graphics 'XP (Bruker AXS Inc., 2016)'
_computing_publication_material 'APEX3 (Bruker AXS Inc., 2016)'
_computing_structure_refinement 'SHELXL-2014/7 (Sheldrick, 2014)'
_computing_structure_solution 'XS, VERSION 2013/1'
_diffrn_ambient_temperature 174.(2)
_diffrn_detector_area_resol_mean 7.4074
_diffrn_measured_fraction_theta_full 0.993
_diffrn_measured_fraction_theta_max 0.993
_diffrn_measurement_device_type 'Photon II CPADs detector'
_diffrn_measurement_method 'phi and omega scans'
_diffrn_radiation_monochromator 'Multilayer Mirror'
_diffrn_radiation_type MoK\a
_diffrn_radiation_wavelength 0.71073
_diffrn_reflns_av_R_equivalents 0.0357
_diffrn_reflns_av_unetI/netI 0.0424
_diffrn_reflns_limit_h_max 10
_diffrn_reflns_limit_h_min -10
_diffrn_reflns_limit_k_max 17
_diffrn_reflns_limit_k_min -17
_diffrn_reflns_limit_l_max 18
_diffrn_reflns_limit_l_min -18
_diffrn_reflns_number 18916
_diffrn_reflns_theta_full 31.05
_diffrn_reflns_theta_max 31.05
_diffrn_reflns_theta_min 2.87
_diffrn_source 'Incoatec microfocus source'
_diffrn_source_type 'Bruker D8 Quest'
_exptl_absorpt_coefficient_mu 1.823
_exptl_absorpt_correction_T_max 0.81
_exptl_absorpt_correction_T_min 0.72
_exptl_absorpt_correction_type 'Numerical Mu Calculated'
_exptl_absorpt_process_details
;
SADABS-2016/2 - Bruker AXS area detector scaling and absorption correction
;
_exptl_crystal_colour colourless
_exptl_crystal_density_diffrn 1.755
_exptl_crystal_density_method 'not measured'
_exptl_crystal_description block
_exptl_crystal_F_000 488
_exptl_crystal_size_max 0.245
_exptl_crystal_size_mid 0.164
_exptl_crystal_size_min 0.120
_refine_diff_density_max 0.712
_refine_diff_density_min -0.810
_refine_ls_extinction_method none
_refine_ls_goodness_of_fit_ref 1.064
_refine_ls_hydrogen_treatment constr
_refine_ls_matrix_type full
_refine_ls_number_parameters 230
_refine_ls_number_reflns 6005
_refine_ls_number_restraints 0
_refine_ls_restrained_S_all 1.064
_refine_ls_R_factor_all 0.0411
_refine_ls_R_factor_gt 0.0302
_refine_ls_shift/su_max 0.002
_refine_ls_shift/su_mean 0.000
_refine_ls_structure_factor_coef Fsqd
_refine_ls_weighting_details 'w=1/[\s^2^(Fo^2^)+(0.0108P)^2^+0.5989P] where P=(Fo^2^+2Fc^2^)/3'
_refine_ls_weighting_scheme calc
_refine_ls_wR_factor_gt 0.0512
_refine_ls_wR_factor_ref 0.0556
_reflns_number_gt 5165
_reflns_number_total 6005
_reflns_threshold_expression 'I > 2\s(I)'
_cod_data_source_file ja0c04140_si_005.cif
_cod_data_source_block yoshi59m
_cod_depositor_comments 'Adding full bibliography for 4134900--4134903.cif.'
_cod_database_code 4134902

loop_
_space_group_symop_operation_xyz
'x, y, z'
'-x, -y, -z'

loop_
_atom_site_type_symbol
_atom_site_label
_atom_site_fract_x
_atom_site_fract_y
_atom_site_fract_z
_atom_site_U_iso_or_equiv
_atom_site_adp_type
_atom_site_calc_flag
_atom_site_refinement_flags_adp
_atom_site_refinement_flags_occupancy
_atom_site_refinement_flags_posn
_atom_site_occupancy
_atom_site_disorder_assembly
_atom_site_disorder_group
C C1 0.4462(3) 0.6791(2) 0.30721(18) 0.0225(4) Uani d . . . 1 . .
C C2 0.3352(3) 0.6854(2) 0.3913(2) 0.0263(4) Uani d . . . 1 . .
H H2 0.2215 0.6174 0.3693 0.032 Uiso calc U . R 1 . .
C C3 0.3932(3) 0.7930(2) 0.5085(2) 0.0304(5) Uani d . . . 1 . .
H H3 0.3176 0.7999 0.5671 0.036 Uiso calc U . R 1 . .
C C4 0.5596(3) 0.8896(2) 0.5400(2) 0.0311(5) Uani d . . . 1 . .
H H4 0.6 0.962 0.6209 0.037 Uiso calc U . R 1 . .
C C5 0.6690(3) 0.8820(2) 0.45454(19) 0.0279(5) Uani d . . . 1 . .
H H5 0.7838 0.9493 0.4775 0.033 Uiso calc U . R 1 . .
C C6 0.6124(3) 0.7769(2) 0.33543(18) 0.0223(4) Uani d . . . 1 . .
C C7 0.7226(3) 0.7635(2) 0.23376(19) 0.0244(4) Uani d . . . 1 . .
C C8 0.8999(3) 0.7263(3) 0.2619(2) 0.0350(5) Uani d . . . 1 . .
C C9 0.7799(4) 0.8949(2) 0.2305(2) 0.0331(5) Uani d . . . 1 . .
C C10 0.1673(3) 0.3923(2) 0.17299(19) 0.0254(4) Uani d . . . 1 . .
C C11 -0.0069(3) 0.3589(2) 0.1079(2) 0.0305(5) Uani d . . . 1 . .
H H11 -0.0294 0.3991 0.0597 0.037 Uiso calc U . R 1 . .
C C12 -0.3167(4) 0.2199(3) 0.0170(3) 0.0514(8) Uani d . . . 1 . .
H H12A -0.3629 0.2936 0.024 0.077 Uiso calc U . R 1 . .
H H12B -0.4139 0.1574 0.0272 0.077 Uiso calc U . R 1 . .
H H12C -0.2873 0.1752 -0.0638 0.077 Uiso calc U . R 1 . .
C C13 0.1019(4) 0.3382(3) 0.3837(3) 0.0506(7) Uani d . . . 1 . .
H H13A -0.0327 0.2987 0.3454 0.076 Uiso calc U . R 1 . .
H H13B 0.1268 0.4329 0.4391 0.076 Uiso calc U . R 1 . .
H H13C 0.1383 0.2961 0.4301 0.076 Uiso calc U . R 1 . .
C C14 0.4979(4) 0.3920(3) 0.3322(2) 0.0384(6) Uani d . . . 1 . .
H H14A 0.5367 0.3583 0.386 0.058 Uiso calc U . R 1 . .
H H14B 0.5231 0.4879 0.3799 0.058 Uiso calc U . R 1 . .
H H14C 0.5691 0.3711 0.2671 0.058 Uiso calc U . R 1 . .
C C15 0.1982(4) 0.1349(3) 0.1573(3) 0.0474(7) Uani d . . . 1 . .
H H15A 0.2686 0.1235 0.0926 0.071 Uiso calc U . R 1 . .
H H15B 0.0631 0.0935 0.1206 0.071 Uiso calc U . R 1 . .
H H15C 0.24 0.0932 0.2028 0.071 Uiso calc U . R 1 . .
F F1 1.0112(2) 0.81211(16) 0.37230(14) 0.0498(4) Uani d . . . 1 . .
F F2 0.8499(2) 0.60961(16) 0.25884(16) 0.0495(4) Uani d . . . 1 . .
F F3 1.0075(2) 0.71414(19) 0.18041(16) 0.0572(5) Uani d . . . 1 . .
F F4 0.8492(2) 0.87917(16) 0.13217(14) 0.0525(4) Uani d . . . 1 . .
F F5 0.9101(2) 0.99379(14) 0.32749(14) 0.0475(4) Uani d . . . 1 . .
F F6 0.6302(2) 0.93827(15) 0.22432(14) 0.0435(4) Uani d . . . 1 . .
I I1 0.36921(2) 0.51188(2) 0.13048(2) 0.02256(4) Uani d . . . 1 . .
O O1 0.6170(2) 0.66968(15) 0.12158(13) 0.0276(3) Uani d . . . 1 . .
O O2 -0.1499(2) 0.26898(19) 0.11005(17) 0.0425(5) Uani d . . . 1 . .
Si Si1 0.24138(10) 0.31365(7) 0.26314(6) 0.03041(14) Uani d . . . 1 . .

loop_
_atom_site_aniso_label
_atom_site_aniso_U_11
_atom_site_aniso_U_22
_atom_site_aniso_U_33
_atom_site_aniso_U_12
_atom_site_aniso_U_13
_atom_site_aniso_U_23
C1 0.0279(11) 0.0177(10) 0.0190(9) 0.0074(8) 0.0007(8) 0.0070(8)
C2 0.0307(12) 0.0249(11) 0.0254(11) 0.0102(9) 0.0062(9) 0.0129(9)
C3 0.0423(14) 0.0311(12) 0.0221(11) 0.0182(11) 0.0100(9) 0.0126(10)
C4 0.0436(14) 0.0252(11) 0.0185(10) 0.0130(10) 0.0013(9) 0.0055(9)
C5 0.0313(12) 0.0219(11) 0.0237(11) 0.0070(9) -0.0009(8) 0.0070(9)
C6 0.0250(10) 0.0201(10) 0.0193(10) 0.0078(8) 0.0016(8) 0.0076(8)
C7 0.0254(11) 0.0194(10) 0.0199(10) 0.0025(8) 0.0016(8) 0.0050(8)
C8 0.0293(12) 0.0337(13) 0.0307(12) 0.0094(10) 0.0055(9) 0.0066(10)
C9 0.0372(13) 0.0249(12) 0.0262(11) -0.0020(10) 0.0044(9) 0.0087(10)
C10 0.0268(11) 0.0202(10) 0.0248(11) 0.0009(9) 0.0032(8) 0.0103(9)
C11 0.0303(12) 0.0271(12) 0.0293(12) 0.0047(10) 0.0029(9) 0.0120(10)
C12 0.0272(13) 0.0563(19) 0.0533(18) -0.0019(13) -0.0040(12) 0.0208(15)
C13 0.0543(18) 0.060(2) 0.0402(16) 0.0076(15) 0.0131(13) 0.0299(15)
C14 0.0403(14) 0.0365(14) 0.0387(14) 0.0085(11) -0.0027(11) 0.0217(12)
C15 0.0647(19) 0.0282(13) 0.0450(16) 0.0057(13) 0.0036(14) 0.0193(12)
F1 0.0346(8) 0.0494(10) 0.0421(9) 0.0146(7) -0.0102(6) 0.0053(7)
F2 0.0472(9) 0.0378(9) 0.0635(11) 0.0235(8) 0.0062(8) 0.0208(8)
F3 0.0379(9) 0.0785(13) 0.0526(10) 0.0254(9) 0.0216(8) 0.0239(10)
F4 0.0690(11) 0.0387(9) 0.0403(9) -0.0025(8) 0.0223(8) 0.0174(7)
F5 0.0510(9) 0.0268(8) 0.0395(9) -0.0123(7) -0.0042(7) 0.0083(7)
F6 0.0546(10) 0.0340(8) 0.0458(9) 0.0133(7) 0.0043(7) 0.0236(7)
I1 0.02479(7) 0.01864(7) 0.01873(7) 0.00293(5) 0.00157(5) 0.00660(5)
O1 0.0302(8) 0.0236(8) 0.0179(7) 0.0009(7) 0.0029(6) 0.0045(6)
O2 0.0262(9) 0.0443(11) 0.0516(11) -0.0046(8) -0.0024(8) 0.0273(10)
Si1 0.0357(4) 0.0261(3) 0.0276(3) 0.0027(3) 0.0022(3) 0.0151(3)

loop_
_atom_type_symbol
_atom_type_description
_atom_type_scat_dispersion_real
_atom_type_scat_dispersion_imag
_atom_type_scat_source
C C 0.0033 0.0016 'International Tables Vol C Tables 4.2.6.8 and 6.1.1.4'
H H 0.0000 0.0000 'International Tables Vol C Tables 4.2.6.8 and 6.1.1.4'
F F 0.0171 0.0103 'International Tables Vol C Tables 4.2.6.8 and 6.1.1.4'
I I -0.4742 1.8119 'International Tables Vol C Tables 4.2.6.8 and 6.1.1.4'
O O 0.0106 0.0060 'International Tables Vol C Tables 4.2.6.8 and 6.1.1.4'
Si Si 0.0817 0.0704 'International Tables Vol C Tables 4.2.6.8 and 6.1.1.4'

loop_
_geom_angle_atom_site_label_1
_geom_angle_atom_site_label_2
_geom_angle_atom_site_label_3
_geom_angle_site_symmetry_1
_geom_angle_site_symmetry_3
_geom_angle
_geom_angle_publ_flag
C2 C1 C6 . . 122.4(2) ?
C2 C1 I1 . . 119.68(15) ?
C6 C1 I1 . . 117.85(15) ?
C1 C2 C3 . . 118.7(2) ?
C4 C3 C2 . . 120.2(2) ?
C3 C4 C5 . . 120.4(2) ?
C4 C5 C6 . . 120.8(2) ?
C1 C6 C5 . . 117.5(2) ?
C1 C6 C7 . . 118.50(18) ?
C5 C6 C7 . . 124.03(19) ?
O1 C7 C8 . . 109.84(19) ?
O1 C7 C6 . . 111.60(17) ?
C8 C7 C6 . . 107.63(17) ?
O1 C7 C9 . . 107.17(17) ?
C8 C7 C9 . . 110.04(19) ?
C6 C7 C9 . . 110.58(18) ?
F3 C8 F2 . . 106.4(2) ?
F3 C8 F1 . . 106.8(2) ?
F2 C8 F1 . . 106.3(2) ?
F3 C8 C7 . . 112.7(2) ?
F2 C8 C7 . . 109.94(19) ?
F1 C8 C7 . . 114.1(2) ?
F4 C9 F6 . . 106.9(2) ?
F4 C9 F5 . . 106.45(19) ?
F6 C9 F5 . . 106.4(2) ?
F4 C9 C7 . . 111.0(2) ?
F6 C9 C7 . . 110.62(19) ?
F5 C9 C7 . . 114.96(19) ?
C11 C10 Si1 . . 125.36(17) ?
C11 C10 I1 . . 112.08(16) ?
Si1 C10 I1 . . 121.06(11) ?
C10 C11 O2 . . 120.7(2) ?
C10 I1 C1 . . 95.83(8) ?
C10 I1 O1 . . 169.63(7) ?
C1 I1 O1 . . 74.34(7) ?
C7 O1 I1 . . 112.76(12) ?
C11 O2 C12 . . 115.2(2) ?
C15 Si1 C14 . . 109.39(14) ?
C15 Si1 C13 . . 110.41(14) ?
C14 Si1 C13 . . 110.94(13) ?
C15 Si1 C10 . . 108.69(11) ?
C14 Si1 C10 . . 108.29(10) ?
C13 Si1 C10 . . 109.06(13) ?

loop_
_geom_bond_atom_site_label_1
_geom_bond_atom_site_label_2
_geom_bond_site_symmetry_2
_geom_bond_distance
_geom_bond_publ_flag
C1 C2 . 1.383(3) ?
C1 C6 . 1.389(3) ?
C1 I1 . 2.117(2) ?
C2 C3 . 1.389(3) ?
C3 C4 . 1.374(3) ?
C4 C5 . 1.386(3) ?
C5 C6 . 1.392(3) ?
C6 C7 . 1.544(3) ?
C7 O1 . 1.357(2) ?
C7 C8 . 1.541(3) ?
C7 C9 . 1.547(3) ?
C8 F3 . 1.331(3) ?
C8 F2 . 1.337(3) ?
C8 F1 . 1.339(3) ?
C9 F4 . 1.330(3) ?
C9 F6 . 1.336(3) ?
C9 F5 . 1.341(3) ?
C10 C11 . 1.341(3) ?
C10 Si1 . 1.879(2) ?
C10 I1 . 2.112(2) ?
C11 O2 . 1.345(3) ?
C12 O2 . 1.433(3) ?
C13 Si1 . 1.861(3) ?
C14 Si1 . 1.861(3) ?
C15 Si1 . 1.858(3) ?
I1 O1 . 2.3763(15) ?
